data_4337819
loop_
_publ_author_name
'Maxim, Catalin'
'Branzea, Diana G.'
'Tiseanu, Carmen'
'Rouzi\`eres, Mathieu'
'Cl\'erac, Rodolphe'
'Andruh, Marius'
'Avarvari, Narcis'

_publ_section_title
;
 Cyanomethylene-bis(phosphonate)-Based Lanthanide Complexes: Structural,
 Photophysical, and Magnetic Investigations.
;
_journal_issue 5
_journal_name_full 'Inorganic chemistry'
_journal_page_first 2708
_journal_page_last 2717
_journal_paper_doi 10.1021/ic403104y
_journal_volume 53
_journal_year 2014
_chemical_formula_sum 'C36 H60 Er N3 O27 P6'
_chemical_formula_weight 1319.95
_chemical_name_systematic
;
 ?
;
_space_group_IT_number 7
_symmetry_cell_setting monoclinic
_symmetry_space_group_name_Hall 'P -2yac'
_symmetry_space_group_name_H-M 'P 1 n 1'
_atom_sites_solution_hydrogens geom
_atom_sites_solution_primary direct
_atom_sites_solution_secondary difmap
_audit_creation_method SHELXL-97
_cell_angle_alpha 90.00
_cell_angle_beta 91.817(9)
_cell_angle_gamma 90.00
_cell_formula_units_Z 2
_cell_length_a 11.1375(8)
_cell_length_b 11.7850(8)
_cell_length_c 22.8365(17)
_cell_measurement_reflns_used 8000
_cell_measurement_temperature 293(2)
_cell_measurement_theta_max 26
_cell_measurement_theta_min 1.7
_cell_volume 2995.9(4)
_computing_cell_refinement 'SELECT, CELL [STOE-IPDS]'
_computing_data_collection 'EXPOSE [STOE-IPDS]'
_computing_data_reduction 'INTEGRATE [STOE-IPDS]'
_computing_structure_refinement 'SHELXL-97 (Sheldrick, 1997)'
_computing_structure_solution 'SHELXS-97 (Sheldrick, 1990)'
_diffrn_ambient_temperature 293(2)
_diffrn_measured_fraction_theta_full 0.987
_diffrn_measured_fraction_theta_max 0.987
_diffrn_measurement_device_type Stoe-IPDs
_diffrn_measurement_method 'rotation, phi. incr. =1'
_diffrn_radiation_monochromator graphite
_diffrn_radiation_source 'fine-focus sealed tube'
_diffrn_radiation_type MoK\a
_diffrn_radiation_wavelength 0.71073
_diffrn_reflns_av_R_equivalents 0.1144
_diffrn_reflns_av_sigmaI/netI 0.1977
_diffrn_reflns_limit_h_max 13
_diffrn_reflns_limit_h_min -13
_diffrn_reflns_limit_k_max 14
_diffrn_reflns_limit_k_min -14
_diffrn_reflns_limit_l_max 27
_diffrn_reflns_limit_l_min -27
_diffrn_reflns_number 23300
_diffrn_reflns_theta_full 25.98
_diffrn_reflns_theta_max 25.98
_diffrn_reflns_theta_min 1.73
_exptl_absorpt_coefficient_mu 1.639
_exptl_absorpt_correction_type multi-scan
_exptl_absorpt_process_details wingx
_exptl_crystal_colour colorless
_exptl_crystal_density_diffrn 1.463
_exptl_crystal_density_meas ?
_exptl_crystal_density_method 'not measured'
_exptl_crystal_description prism
_exptl_crystal_F_000 1342
_exptl_crystal_size_max 0.3
_exptl_crystal_size_mid 0.15
_exptl_crystal_size_min 0.1
_refine_diff_density_max 0.912
_refine_diff_density_min -2.364
_refine_diff_density_rms 0.112
_refine_ls_abs_structure_details 'Flack H D (1983), Acta Cryst. A39, 876-881'
_refine_ls_abs_structure_Flack 0.542(13)
_refine_ls_extinction_method none
_refine_ls_goodness_of_fit_ref 0.761
_refine_ls_hydrogen_treatment constr
_refine_ls_matrix_type full
_refine_ls_number_parameters 656
_refine_ls_number_reflns 11376
_refine_ls_number_restraints 2
_refine_ls_restrained_S_all 0.761
_refine_ls_R_factor_all 0.1437
_refine_ls_R_factor_gt 0.0487
_refine_ls_shift/su_max 0.000
_refine_ls_shift/su_mean 0.000
_refine_ls_structure_factor_coef Fsqd
_refine_ls_weighting_details 'calc w=1/[\s^2^(Fo^2^)+(0.0557P)^2^+0.0000P] where P=(Fo^2^+2Fc^2^)/3'
_refine_ls_weighting_scheme calc
_refine_ls_wR_factor_gt 0.0963
_refine_ls_wR_factor_ref 0.1299
_reflns_number_gt 5144
_reflns_number_total 11376
_reflns_threshold_expression >2sigma(I)
_cod_data_source_file ic403104y_si_002.cif
_cod_data_source_block 10
_cod_depositor_comments
;
The following automatic conversions were performed:

'_symmetry_cell_setting' value 'Monoclinic' changed to 'monoclinic'
according to
/usr/data/users/saulius/crontab/automatic-downloads/current/ACS/lib/dictionaries/cif_core.dic
dictionary named 'cif_core.dic' version 2.4.2 from 2011-04-26.

Automatic conversion script
Id: cif_fix_values 2281 2013-09-26 08:29:07Z andrius 

The following automatic conversions were performed:

'_exptl_crystal_density_meas' value 'not measured' was changed to '?'
- the value is perceived as not measured.

Automatic conversion script
Id: cif_fix_values 3008 2015-01-20 13:52:24Z robertas 

The following automatic conversions were performed:

'_refine_ls_hydrogen_treatment' value 'constr.' was replaced with the
value 'constr' as specified in the replacement file
'src/cod-tools/trunk/data/replacement-values/replacement_values.lst'.

Automatic conversion script
Id: cif_fix_values 5376 2017-05-30 11:51:03Z andrius 
;
_cod_original_sg_symbol_H-M Pn
_cod_database_code 4337819

loop_
_symmetry_equiv_pos_as_xyz
'x, y, z'
'x+1/2, -y, z+1/2'

loop_
_atom_site_label
_atom_site_type_symbol
_atom_site_fract_x
_atom_site_fract_y
_atom_site_fract_z
_atom_site_U_iso_or_equiv
_atom_site_adp_type
_atom_site_occupancy
_atom_site_symmetry_multiplicity
_atom_site_calc_flag
_atom_site_refinement_flags
C1A C 0.1925(14) 0.3225(13) 0.2287(6) 0.052(4) Uani 1 1 d .
C1B C 0.5989(14) 0.3678(13) 0.0383(6) 0.051(4) Uani 1 1 d .
C1C C -0.0338(14) 0.7724(16) 0.1690(7) 0.062(5) Uani 1 1 d .
H1C1 H -0.0715 0.8381 0.1863 0.075 Uiso 1 1 calc R
H1C2 H 0.0011 0.7268 0.2006 0.075 Uiso 1 1 calc R
C2A C 0.2966(16) 0.5160(17) 0.3677(7) 0.060(5) Uani 1 1 d .
H2A1 H 0.2440 0.5454 0.3972 0.072 Uiso 1 1 calc R
H2A2 H 0.3420 0.5790 0.3523 0.072 Uiso 1 1 calc R
C2B C 0.6877(14) 0.3085(14) 0.0050(6) 0.065(4) Uani 1 1 d .
C2C C 0.2091(10) 0.7772(12) 0.0438(5) 0.055(3) Uani 1 1 d .
C3A C 0.4582(16) 0.3811(19) 0.3489(7) 0.058(5) Uani 1 1 d .
H3A1 H 0.5083 0.4410 0.3338 0.070 Uiso 1 1 calc R
H3A2 H 0.5109 0.3241 0.3664 0.070 Uiso 1 1 calc R
C3B C 0.7717(16) 0.3109(18) 0.1916(6) 0.080(6) Uani 1 1 d .
H3B1 H 0.7454 0.3708 0.2174 0.096 Uiso 1 1 calc R
H3B2 H 0.8576 0.3017 0.1982 0.096 Uiso 1 1 calc R
C3C C -0.0664(12) 0.6010(13) 0.1083(6) 0.068(4) Uani 1 1 d .
H3C1 H -0.0338 0.5518 0.1389 0.082 Uiso 1 1 calc R
H3C2 H -0.1249 0.5580 0.0851 0.082 Uiso 1 1 calc R
C4A C 0.3821(18) 0.4291(17) 0.3952(7) 0.058(5) Uani 1 1 d .
C4B C 0.7098(16) 0.2017(16) 0.2078(6) 0.066(5) Uani 1 1 d .
C4C C -0.1277(16) 0.7038(13) 0.1359(9) 0.065(4) Uani 1 1 d .
C5A C 0.2253(15) 0.1755(16) 0.0720(7) 0.068(5) Uani 1 1 d .
H5A1 H 0.2581 0.1014 0.0632 0.082 Uiso 1 1 calc R
H5A2 H 0.2690 0.2316 0.0501 0.082 Uiso 1 1 calc R
C5B C 0.3227(17) 0.385(2) -0.0740(7) 0.075(6) Uani 1 1 d .
H5B1 H 0.2661 0.4377 -0.0575 0.090 Uiso 1 1 calc R
H5B2 H 0.2778 0.3221 -0.0910 0.090 Uiso 1 1 calc R
C5C C 0.1407(13) 0.8172(13) -0.0070(6) 0.066(4) Uani 1 1 d .
C6A C 0.4600(19) 0.491(2) 0.4384(8) 0.083(7) Uani 1 1 d .
H6A1 H 0.4116 0.5218 0.4685 0.125 Uiso 1 1 calc R
H6A2 H 0.5012 0.5508 0.4190 0.125 Uiso 1 1 calc R
H6A3 H 0.5177 0.4390 0.4556 0.125 Uiso 1 1 calc R
C6B C 0.5773(13) 0.2111(14) 0.1937(6) 0.062(5) Uani 1 1 d .
H6B1 H 0.5387 0.1395 0.2023 0.075 Uiso 1 1 calc R
H6B2 H 0.5428 0.2689 0.2183 0.075 Uiso 1 1 calc R
C6C C 0.5170(14) 0.8211(14) -0.0361(7) 0.082(5) Uani 1 1 d .
H6C1 H 0.5279 0.8073 -0.0775 0.099 Uiso 1 1 calc R
H6C2 H 0.5803 0.7814 -0.0143 0.099 Uiso 1 1 calc R
C7A C 0.0950(15) 0.1787(14) 0.0532(6) 0.058(4) Uani 1 1 d .
C7B C 0.762(2) 0.099(2) 0.1754(8) 0.112(8) Uani 1 1 d .
H7B1 H 0.7542 0.1117 0.1339 0.168 Uiso 1 1 calc R
H7B2 H 0.7186 0.0321 0.1856 0.168 Uiso 1 1 calc R
H7B3 H 0.8451 0.0905 0.1866 0.168 Uiso 1 1 calc R
C7C C 0.5055(15) 0.9661(14) 0.0402(7) 0.087(5) Uani 1 1 d .
H7C1 H 0.5658 0.9260 0.0638 0.105 Uiso 1 1 calc R
H7C2 H 0.5131 1.0465 0.0487 0.105 Uiso 1 1 calc R
C8A C 0.3064(17) 0.3330(18) 0.4222(7) 0.077(6) Uani 1 1 d .
H8A1 H 0.2549 0.3645 0.4509 0.115 Uiso 1 1 calc R
H8A2 H 0.3590 0.2780 0.4404 0.115 Uiso 1 1 calc R
H8A3 H 0.2584 0.2970 0.3918 0.115 Uiso 1 1 calc R
C8B C 0.4661(18) 0.5411(16) -0.0951(7) 0.064(5) Uani 1 1 d .
H8B1 H 0.5149 0.5755 -0.1247 0.076 Uiso 1 1 calc R
H8B2 H 0.4109 0.5986 -0.0817 0.076 Uiso 1 1 calc R
C8C C 0.5274(13) 0.9458(16) -0.0242(7) 0.083(4) Uani 1 1 d .
C9A C 0.0423(14) 0.2958(16) 0.0685(5) 0.065(5) Uani 1 1 d .
H9A1 H 0.0796 0.3537 0.0450 0.077 Uiso 1 1 calc R
H9A2 H -0.0433 0.2961 0.0590 0.077 Uiso 1 1 calc R
C9B C 0.3946(18) 0.4462(16) -0.1227(8) 0.057(5) Uani 1 1 d .
C9C C 0.433(2) 1.0172(16) -0.0616(8) 0.132(8) Uani 1 1 d .
H9C1 H 0.4433 1.0964 -0.0531 0.197 Uiso 1 1 calc R
H9C2 H 0.3529 0.9946 -0.0518 0.197 Uiso 1 1 calc R
H9C3 H 0.4439 1.0041 -0.1025 0.197 Uiso 1 1 calc R
C10A C 0.0831(17) 0.1682(17) -0.0138(6) 0.090(6) Uani 1 1 d .
H10A H -0.0003 0.1694 -0.0257 0.136 Uiso 1 1 calc R
H10B H 0.1185 0.0981 -0.0259 0.136 Uiso 1 1 calc R
H10C H 0.1237 0.2306 -0.0316 0.136 Uiso 1 1 calc R
C10B C 0.4730(19) 0.3608(18) -0.1530(8) 0.078(6) Uani 1 1 d .
H10D H 0.5321 0.3314 -0.1255 0.117 Uiso 1 1 calc R
H10E H 0.5126 0.3972 -0.1847 0.117 Uiso 1 1 calc R
H10F H 0.4241 0.2998 -0.1681 0.117 Uiso 1 1 calc R
C10C C -0.2141(14) 0.6533(19) 0.1814(8) 0.112(8) Uani 1 1 d .
H10G H -0.2726 0.6059 0.1616 0.169 Uiso 1 1 calc R
H10H H -0.2542 0.7139 0.2010 0.169 Uiso 1 1 calc R
H10I H -0.1689 0.6090 0.2096 0.169 Uiso 1 1 calc R
C11A C 0.1252(14) 0.2454(15) 0.2594(6) 0.068(5) Uani 1 1 d .
C11B C 0.305(2) 0.499(3) -0.1691(9) 0.104(8) Uani 1 1 d .
H11D H 0.2576 0.4400 -0.1870 0.156 Uiso 1 1 calc R
H11E H 0.3499 0.5373 -0.1986 0.156 Uiso 1 1 calc R
H11F H 0.2541 0.5524 -0.1503 0.156 Uiso 1 1 calc R
C11C C -0.193(2) 0.773(2) 0.0896(9) 0.114(9) Uani 1 1 d .
H11A H -0.2501 0.7263 0.0688 0.170 Uiso 1 1 calc R
H11B H -0.1357 0.8024 0.0627 0.170 Uiso 1 1 calc R
H11C H -0.2333 0.8351 0.1078 0.170 Uiso 1 1 calc R
C12A C 0.022(2) 0.086(2) 0.0829(8) 0.100(8) Uani 1 1 d .
H12A H -0.0610 0.0924 0.0706 0.151 Uiso 1 1 calc R
H12B H 0.0292 0.0948 0.1247 0.151 Uiso 1 1 calc R
H12C H 0.0519 0.0128 0.0721 0.151 Uiso 1 1 calc R
C12B C 0.7233(12) 0.1806(13) 0.2734(6) 0.117(8) Uani 1 1 d .
H12D H 0.6825 0.1116 0.2831 0.176 Uiso 1 1 calc R
H12E H 0.6890 0.2428 0.2942 0.176 Uiso 1 1 calc R
H12F H 0.8070 0.1739 0.2842 0.176 Uiso 1 1 calc R
C12C C 0.6569(12) 0.9827(13) -0.0333(6) 0.148(9) Uani 1 1 d R
H12G H 0.7048 0.9331 -0.0091 0.222 Uiso 1 1 d R
H12H H 0.6723 1.0593 -0.0218 0.222 Uiso 1 1 d R
H12I H 0.6772 0.9727 -0.0733 0.222 Uiso 1 1 d R
Er1 Er 0.38856(7) 0.56014(5) 0.13930(4) 0.04586(15) Uani 1 1 d .
N1A N 0.0659(16) 0.1831(15) 0.2832(6) 0.111(6) Uani 1 1 d .
N1B N 0.7523(12) 0.2613(13) -0.0245(5) 0.082(4) Uani 1 1 d .
N1C N 0.0824(17) 0.8525(17) -0.0483(7) 0.099(6) Uani 1 1 d .
O1 O 0.4814(8) 0.6866(8) 0.2044(3) 0.067(3) Uani 1 1 d .
O1A O 0.2714(9) 0.4070(9) 0.1271(4) 0.060(3) Uani 1 1 d .
O1B O 0.5560(8) 0.4540(7) 0.1447(3) 0.043(2) Uani 1 1 d .
O1C O 0.2133(7) 0.6535(8) 0.1410(4) 0.062(3) Uani 1 1 d .
O1E O 0.4232(7) 0.7240(8) 0.0897(4) 0.066(2) Uani 1 1 d .
O2A O 0.3557(10) 0.4941(11) 0.2319(4) 0.052(3) Uani 1 1 d .
O2B O 0.5535(10) 0.2402(10) 0.1320(4) 0.065(3) Uani 1 1 d .
O2C O 0.0316(8) 0.6393(8) 0.0706(4) 0.059(3) Uani 1 1 d .
O2E O 0.3867(7) 0.9274(7) 0.0556(4) 0.058(2) Uani 1 1 d .
O3A O 0.2413(9) 0.1983(9) 0.1346(4) 0.058(3) Uani 1 1 d .
O3B O 0.4138(11) 0.5064(12) 0.0429(5) 0.066(4) Uani 1 1 d .
O3C O 0.0599(7) 0.8096(7) 0.1313(3) 0.054(2) Uani 1 1 d .
O3E O 0.4009(8) 0.7762(7) -0.0196(3) 0.062(2) Uani 1 1 d .
O4A O 0.0621(8) 0.3222(9) 0.1306(4) 0.054(3) Uani 1 1 d .
O4B O 0.4056(10) 0.3434(10) -0.0277(4) 0.053(3) Uani 1 1 d .
O5A O 0.2229(8) 0.4611(8) 0.3189(4) 0.045(3) Uani 1 1 d .
O5B O 0.7485(9) 0.3457(9) 0.1312(4) 0.058(3) Uani 1 1 d .
O6A O 0.3900(10) 0.3301(11) 0.3003(5) 0.061(3) Uani 1 1 d .
O6B O 0.5434(9) 0.5071(9) -0.0464(4) 0.050(3) Uani 1 1 d .
P1A P 0.1967(4) 0.3176(4) 0.15446(17) 0.0513(11) Uani 1 1 d .
P1B P 0.6124(4) 0.3570(4) 0.11406(16) 0.0497(11) Uani 1 1 d .
P1C P 0.1315(3) 0.7159(3) 0.09856(13) 0.0502(8) Uani 1 1 d .
P1E P 0.3589(3) 0.7964(3) 0.04492(13) 0.0536(9) Uani 1 1 d .
P2A P 0.2944(4) 0.4076(4) 0.26775(19) 0.0502(12) Uani 1 1 d .
P2B P 0.4870(4) 0.4355(4) 0.00501(18) 0.0456(12) Uani 1 1 d .
O1W O 0.499(4) 0.9110(16) 0.1966(10) 0.36(2) Uani 1 1 d .
O2W O 0.2067(13) 0.8255(17) 0.2654(6) 0.168(7) Uani 1 1 d .
O3W O 0.3545(9) 0.8164(9) 0.3683(4) 0.086(3) Uani 1 1 d .
O5W O 0.341(2) 1.037(2) 0.2486(16) 0.316(19) Uani 1 1 d .
O4W O 0.5524(10) 0.7003(10) 0.3205(4) 0.095(3) Uani 1 1 d .
O6W O 0.723(2) 0.8757(17) 0.3147(9) 0.167(8) Uani 1 1 d .
O7W O 0.9699(12) 0.9460(13) 0.2872(5) 0.132(4) Uani 1 1 d .
O8W O 0.5032(16) 0.0090(12) 0.3570(5) 0.158(6) Uani 1 1 d .

loop_
_atom_site_aniso_label
_atom_site_aniso_U_11
_atom_site_aniso_U_22
_atom_site_aniso_U_33
_atom_site_aniso_U_23
_atom_site_aniso_U_13
_atom_site_aniso_U_12
C1A 0.064(9) 0.063(11) 0.030(7) -0.007(6) -0.010(6) -0.024(8)
C1B 0.052(9) 0.069(10) 0.034(7) 0.004(7) 0.002(6) 0.033(8)
C1C 0.044(9) 0.084(12) 0.060(9) -0.009(8) 0.023(7) 0.008(9)
C2A 0.062(11) 0.083(12) 0.037(8) -0.028(8) 0.014(8) -0.006(10)
C2B 0.070(10) 0.067(11) 0.059(9) 0.001(8) 0.003(7) 0.019(9)
C2C 0.048(8) 0.070(10) 0.047(7) 0.009(6) 0.011(6) 0.000(7)
C3A 0.043(11) 0.087(14) 0.046(10) -0.009(10) 0.011(9) -0.004(10)
C3B 0.076(11) 0.120(16) 0.045(9) 0.014(9) 0.006(8) 0.028(11)
C3C 0.052(9) 0.086(12) 0.067(8) -0.022(8) 0.016(7) -0.017(8)
C4A 0.054(12) 0.086(14) 0.033(8) -0.011(8) -0.014(8) 0.007(10)
C4B 0.084(13) 0.065(12) 0.051(9) 0.014(8) 0.021(8) 0.026(11)
C4C 0.038(10) 0.105(10) 0.052(7) -0.012(11) 0.006(7) -0.007(10)
C5A 0.068(11) 0.083(13) 0.056(9) -0.021(8) 0.028(8) 0.007(9)
C5B 0.066(14) 0.116(19) 0.042(10) 0.010(11) -0.021(9) -0.018(13)
C5C 0.067(10) 0.068(10) 0.064(9) -0.014(8) 0.007(8) -0.013(8)
C6A 0.087(15) 0.119(17) 0.041(9) -0.022(10) -0.024(9) 0.015(13)
C6B 0.057(10) 0.069(11) 0.063(10) 0.024(8) 0.016(8) 0.021(9)
C6C 0.075(11) 0.084(13) 0.091(11) -0.001(9) 0.054(9) -0.004(9)
C7A 0.068(11) 0.062(10) 0.043(8) -0.026(7) 0.011(7) -0.003(8)
C7B 0.15(2) 0.099(16) 0.086(14) 0.011(11) 0.026(12) 0.076(15)
C7C 0.078(12) 0.063(12) 0.121(13) -0.007(9) 0.022(10) -0.026(9)
C8A 0.080(13) 0.116(16) 0.035(8) 0.026(9) 0.013(8) -0.004(11)
C8B 0.072(11) 0.083(13) 0.036(8) -0.014(8) -0.004(7) 0.010(10)
C8C 0.072(10) 0.075(11) 0.105(11) 0.019(11) 0.030(8) -0.008(10)
C9A 0.072(11) 0.097(13) 0.024(7) -0.016(8) -0.019(6) -0.008(10)
C9B 0.061(13) 0.079(13) 0.033(8) -0.008(8) 0.014(8) -0.009(10)
C9C 0.18(2) 0.094(15) 0.121(14) 0.048(12) 0.071(15) 0.038(15)
C10A 0.116(15) 0.123(15) 0.031(8) -0.018(8) -0.012(8) -0.009(12)
C10B 0.097(14) 0.089(13) 0.047(9) -0.002(9) 0.004(9) 0.011(11)
C10C 0.050(11) 0.17(2) 0.117(15) -0.052(14) 0.046(10) -0.034(12)
C11A 0.070(11) 0.084(13) 0.048(8) 0.017(8) -0.009(7) -0.030(10)
C11B 0.080(14) 0.17(2) 0.058(11) 0.019(12) -0.034(10) 0.019(15)
C11C 0.103(16) 0.15(2) 0.084(13) -0.009(13) -0.008(11) 0.064(15)
C12A 0.120(16) 0.107(17) 0.076(12) -0.007(10) 0.030(11) -0.058(13)
C12B 0.148(18) 0.147(19) 0.059(12) 0.043(11) 0.032(11) 0.053(15)
C12C 0.116(16) 0.119(18) 0.21(2) 0.029(16) 0.063(16) -0.049(14)
Er1 0.0457(3) 0.0553(3) 0.0370(2) 0.0015(5) 0.00838(17) -0.0001(6)
N1A 0.132(14) 0.129(15) 0.073(9) 0.009(9) 0.008(9) -0.053(12)
N1B 0.089(9) 0.102(11) 0.054(7) -0.006(7) 0.012(6) 0.053(9)
N1C 0.105(12) 0.120(15) 0.069(8) 0.007(9) -0.027(8) -0.013(11)
O1 0.075(6) 0.071(7) 0.055(5) -0.013(5) -0.002(4) -0.003(5)
O1A 0.068(7) 0.077(8) 0.035(4) -0.009(5) 0.008(4) -0.009(6)
O1B 0.054(6) 0.045(6) 0.031(4) -0.004(4) 0.001(4) 0.008(5)
O1C 0.049(6) 0.071(7) 0.067(5) 0.026(5) 0.015(4) 0.008(5)
O1E 0.049(5) 0.077(7) 0.071(5) 0.022(5) 0.011(4) 0.007(5)
O2A 0.063(7) 0.079(8) 0.015(5) 0.019(5) 0.002(5) -0.035(7)
O2B 0.079(8) 0.070(9) 0.045(6) 0.009(5) 0.011(5) -0.009(7)
O2C 0.047(6) 0.073(7) 0.057(5) -0.018(5) 0.012(4) -0.012(5)
O2E 0.054(5) 0.040(6) 0.082(5) 0.006(5) 0.026(4) -0.003(5)
O3A 0.067(7) 0.059(7) 0.048(6) -0.018(5) -0.007(5) 0.009(5)
O3B 0.067(8) 0.085(9) 0.047(6) 0.014(6) 0.020(6) 0.024(7)
O3C 0.046(5) 0.059(6) 0.056(5) -0.009(4) 0.008(4) 0.005(4)
O3E 0.080(6) 0.064(6) 0.043(4) -0.003(4) 0.029(4) 0.007(5)
O4A 0.044(6) 0.075(7) 0.042(5) -0.017(4) -0.011(4) 0.005(5)
O4B 0.064(7) 0.061(7) 0.033(5) -0.004(5) -0.001(5) -0.020(6)
O5A 0.042(5) 0.061(7) 0.033(4) -0.009(4) 0.018(4) 0.007(5)
O5B 0.048(6) 0.086(8) 0.039(5) 0.009(5) 0.004(4) 0.013(5)
O6A 0.048(7) 0.084(9) 0.051(6) 0.006(6) 0.005(5) 0.010(6)
O6B 0.058(6) 0.059(7) 0.034(5) 0.006(4) 0.011(4) -0.008(5)
P1A 0.049(2) 0.061(3) 0.044(2) 0.000(2) 0.0047(17) -0.006(2)
P1B 0.044(2) 0.063(3) 0.0428(19) -0.0048(18) 0.0049(16) 0.009(2)
P1C 0.0411(19) 0.058(2) 0.0523(18) 0.0018(16) 0.0085(15) 0.0070(18)
P1E 0.056(2) 0.057(2) 0.0489(17) 0.0069(16) 0.0148(15) 0.0049(18)
P2A 0.045(3) 0.069(3) 0.037(2) 0.0048(19) 0.0077(19) -0.002(2)
P2B 0.046(2) 0.058(3) 0.0335(19) -0.0015(19) 0.0066(17) 0.001(2)
O1W 0.77(7) 0.116(17) 0.201(19) -0.033(14) 0.15(3) -0.15(3)
O2W 0.124(12) 0.27(2) 0.107(10) 0.004(12) -0.016(8) -0.009(13)
O3W 0.104(8) 0.093(8) 0.062(6) 0.002(5) 0.015(5) -0.018(7)
O5W 0.17(2) 0.23(3) 0.55(5) 0.23(3) 0.08(3) 0.056(19)
O4W 0.107(8) 0.104(9) 0.074(6) -0.007(6) -0.006(6) -0.014(7)
O6W 0.20(2) 0.108(12) 0.199(18) -0.013(12) 0.025(15) -0.016(12)
O7W 0.159(12) 0.123(10) 0.113(8) -0.025(8) 0.010(8) -0.029(10)
O8W 0.244(18) 0.138(12) 0.092(8) -0.008(8) 0.002(9) -0.084(12)

loop_
_atom_type_symbol
_atom_type_description
_atom_type_scat_dispersion_real
_atom_type_scat_dispersion_imag
_atom_type_scat_source
C C 0.0033 0.0016 'International Tables Vol C Tables 4.2.6.8 and 6.1.1.4'
H H 0.0000 0.0000 'International Tables Vol C Tables 4.2.6.8 and 6.1.1.4'
Er Er -0.2586 4.9576 'International Tables Vol C Tables 4.2.6.8 and 6.1.1.4'
N N 0.0061 0.0033 'International Tables Vol C Tables 4.2.6.8 and 6.1.1.4'
O O 0.0106 0.0060 'International Tables Vol C Tables 4.2.6.8 and 6.1.1.4'
P P 0.1023 0.0942 'International Tables Vol C Tables 4.2.6.8 and 6.1.1.4'

loop_
_geom_angle_atom_site_label_1
_geom_angle_atom_site_label_2
_geom_angle_atom_site_label_3
_geom_angle
C11A C1A P1A 121.1(11)
C11A C1A P2A 118.3(10)
P1A C1A P2A 119.6(9)
C2B C1B P2B 120.8(11)
C2B C1B P1B 116.7(11)
P2B C1B P1B 122.4(8)
O3C C1C C4C 111.6(13)
O5A C2A C4A 109.5(14)
N1B C2B C1B 175.3(17)
C5C C2C P1E 117.8(9)
C5C C2C P1C 117.4(9)
P1E C2C P1C 124.8(7)
O6A C3A C4A 113.8(15)
O5B C3B C4B 113.8(16)
O2C C3C C4C 110.1(12)
C6A C4A C3A 108.9(17)
C6A C4A C2A 106.9(17)
C3A C4A C2A 109.1(15)
C6A C4A C8A 114.0(16)
C3A C4A C8A 109.5(17)
C2A C4A C8A 108.4(16)
C6B C4B C3B 109.7(14)
C6B C4B C12B 106.8(12)
C3B C4B C12B 110.4(15)
C6B C4B C7B 109.6(18)
C3B C4B C7B 111.6(15)
C12B C4B C7B 108.5(15)
C11C C4C C1C 111.8(14)
C11C C4C C3C 110.5(16)
C1C C4C C3C 108.6(13)
C11C C4C C10C 112.6(16)
C1C C4C C10C 107.7(15)
C3C C4C C10C 105.4(14)
O3A C5A C7A 111.2(11)
O4B C5B C9B 110.0(15)
N1C C5C C2C 178.2(17)
O2B C6B C4B 111.7(11)
O3E C6C C8C 111.9(11)
C5A C7A C12A 112.2(17)
C5A C7A C10A 109.5(13)
C12A C7A C10A 110.7(14)
C5A C7A C9A 109.3(13)
C12A C7A C9A 109.0(14)
C10A C7A C9A 106.0(14)
O2E C7C C8C 111.1(12)
O6B C8B C9B 114.4(15)
C6C C8C C7C 108.4(12)
C6C C8C C12C 108.9(13)
C7C C8C C12C 105.5(13)
C6C C8C C9C 112.3(15)
C7C C8C C9C 108.3(13)
C12C C8C C9C 113.2(13)
O4A C9A C7A 111.3(13)
C8B C9B C10B 112.4(18)
C8B C9B C11B 107.8(18)
C10B C9B C11B 108.6(17)
C8B C9B C5B 108.7(15)
C10B C9B C5B 109.6(17)
C11B C9B C5B 109.7(17)
N1A C11A C1A 177.2(19)
O1A Er1 O1C 83.9(4)
O1A Er1 O1B 92.2(4)
O1C Er1 O1B 173.8(3)
O1A Er1 O1E 136.7(3)
O1C Er1 O1E 75.8(3)
O1B Er1 O1E 110.3(3)
O1A Er1 O2A 74.5(4)
O1C Er1 O2A 89.2(4)
O1B Er1 O2A 85.2(4)
O1E Er1 O2A 141.3(4)
O1A Er1 O3B 75.4(4)
O1C Er1 O3B 106.4(4)
O1B Er1 O3B 77.0(4)
O1E Er1 O3B 74.4(4)
O2A Er1 O3B 144.2(3)
O1A Er1 O1 147.4(3)
O1C Er1 O1 92.5(3)
O1B Er1 O1 88.3(3)
O1E Er1 O1 72.3(3)
O2A Er1 O1 73.1(4)
O3B Er1 O1 135.9(4)
P1A O1A Er1 147.9(6)
P1B O1B Er1 139.7(5)
P1C O1C Er1 137.7(5)
P1E O1E Er1 137.6(5)
P2A O2A Er1 146.1(7)
C6B O2B P1B 112.8(10)
C3C O2C P1C 118.0(7)
C7C O2E P1E 116.2(9)
C5A O3A P1A 114.8(10)
P2B O3B Er1 143.4(8)
C1C O3C P1C 117.4(9)
C6C O3E P1E 118.5(9)
C9A O4A P1A 116.1(9)
C5B O4B P2B 116.6(12)
C2A O5A P2A 116.4(9)
C3B O5B P1B 113.8(9)
C3A O6A P2A 116.8(12)
C8B O6B P2B 118.4(11)
O1A P1A O3A 109.1(6)
O1A P1A O4A 111.5(6)
O3A P1A O4A 103.7(6)
O1A P1A C1A 115.3(7)
O3A P1A C1A 109.8(7)
O4A P1A C1A 106.7(7)
O1B P1B O5B 111.6(6)
O1B P1B O2B 111.2(5)
O5B P1B O2B 105.5(6)
O1B P1B C1B 112.8(6)
O5B P1B C1B 108.0(6)
O2B P1B C1B 107.3(7)
O1C P1C O2C 113.1(5)
O1C P1C O3C 110.1(5)
O2C P1C O3C 103.7(5)
O1C P1C C2C 111.7(5)
O2C P1C C2C 108.5(6)
O3C P1C C2C 109.3(6)
O1E P1E O3E 113.7(5)
O1E P1E O2E 111.2(5)
O3E P1E O2E 103.1(5)
O1E P1E C2C 112.8(5)
O3E P1E C2C 106.7(5)
O2E P1E C2C 108.7(6)
O2A P2A O5A 112.8(7)
O2A P2A O6A 110.1(7)
O5A P2A O6A 103.5(6)
O2A P2A C1A 114.6(7)
O5A P2A C1A 106.0(7)
O6A P2A C1A 109.2(8)
O3B P2B O4B 110.4(8)
O3B P2B O6B 111.9(7)
O4B P2B O6B 104.4(6)
O3B P2B C1B 115.4(7)
O4B P2B C1B 107.4(8)
O6B P2B C1B 106.6(7)

loop_
_geom_bond_atom_site_label_1
_geom_bond_atom_site_label_2
_geom_bond_distance
C1A C11A 1.38(2)
C1A P1A 1.698(13)
C1A P2A 1.739(15)
C1B C2B 1.45(2)
C1B P2B 1.646(15)
C1B P1B 1.736(13)
C1C O3C 1.442(16)
C1C C4C 1.51(2)
C2A O5A 1.509(19)
C2A C4A 1.52(3)
C2B N1B 1.146(16)
C2C C5C 1.447(19)
C2C P1E 1.683(12)
C2C P1C 1.704(11)
C3A O6A 1.46(2)
C3A C4A 1.49(2)
C3B O5B 1.455(17)
C3B C4B 1.51(3)
C3C O2C 1.481(14)
C3C C4C 1.536(19)
C4A C6A 1.48(3)
C4A C8A 1.55(3)
C4B C6B 1.51(2)
C4B C12B 1.519(18)
C4B C7B 1.54(2)
C4C C11C 1.50(3)
C4C C10C 1.56(2)
C5A O3A 1.461(18)
C5A C7A 1.50(2)
C5B O4B 1.47(2)
C5B C9B 1.57(2)
C5C N1C 1.20(2)
C6B O2B 1.465(17)
C6C O3E 1.458(15)
C6C C8C 1.50(2)
C7A C12A 1.53(2)
C7A C10A 1.538(18)
C7A C9A 1.54(2)
C7C O2E 1.453(17)
C7C C8C 1.52(2)
C8B O6B 1.44(2)
C8B C9B 1.50(2)
C8C C12C 1.527(18)
C8C C9C 1.58(2)
C9A O4A 1.461(15)
C9B C10B 1.51(3)
C9B C11B 1.56(3)
C11A N1A 1.138(18)
Er1 O1A 2.240(10)
Er1 O1C 2.242(8)
Er1 O1B 2.246(8)
Er1 O1E 2.278(8)
Er1 O2A 2.293(9)
Er1 O3B 2.315(11)
Er1 O1 2.324(8)
O1A P1A 1.492(10)
O1B P1B 1.490(9)
O1C P1C 1.502(9)
O1E P1E 1.496(9)
O2A P2A 1.487(11)
O2B P1B 1.585(11)
O2C P1C 1.554(9)
O2E P1E 1.592(9)
O3A P1A 1.563(10)
O3B P2B 1.469(12)
O3C P1C 1.566(8)
O3E P1E 1.578(7)
O4A P1A 1.580(10)
O4B P2B 1.586(12)
O5A P2A 1.568(9)
O5B P1B 1.560(11)
O6A P2A 1.571(13)
O6B P2B 1.591(10)
